data_4308092
loop_
_publ_author_name
'Jian Hao'
'Laurent Ruhlmann'
'Yulin Zhu'
'Qiang Li'
'Yongge Wei'

_publ_section_title
;
Naphthylimido-Substituted Hexamolybdate: Preparation, Crystal Structures,
Solvent Effects, and Optical Properties of Three Polymorphs
;
_journal_name_full 'Inorganic Chemistry'
_journal_page_first 4960
_journal_page_last 4967
_journal_paper_doi 10.1021/ic070064b
_journal_volume 46
_journal_year 2007
_chemical_formula_sum 'C43 H81 Mo6 N3 O18'
_chemical_formula_weight 1503.75
_chemical_name_systematic
; 
 ? 
;
_space_group_IT_number 2
_symmetry_cell_setting triclinic
_symmetry_space_group_name_Hall '-P 1'
_symmetry_space_group_name_H-M 'P -1'
_atom_sites_solution_hydrogens geom
_atom_sites_solution_primary direct
_atom_sites_solution_secondary difmap
_audit_creation_method SHELXL-97
_cell_angle_alpha 76.60(3)
_cell_angle_beta 77.37(3)
_cell_angle_gamma 89.91(3)
_cell_formula_units_Z 2
_cell_length_a 11.480(2)
_cell_length_b 12.391(3)
_cell_length_c 21.288(4)
_cell_measurement_reflns_used 25703
_cell_measurement_temperature 296(2)
_cell_measurement_theta_max 27.50
_cell_measurement_theta_min 3.00
_cell_volume 2870.6(11)
_computing_cell_refinement 'Rigaku RAPID AUTO Ver2.30'
_computing_data_collection 'Rigaku RAPID AUTO Ver2.30'
_computing_data_reduction 'Rigaku RAPID AUTO Ver2.30'
_computing_molecular_graphics 'Bruker SHELXTL'
_computing_publication_material 'Bruker SHELXTL'
_computing_structure_refinement 'SHELXL-97 (Sheldrick, 1997)'
_computing_structure_solution 'SHELXS-97 (Sheldrick, 1990)'
_diffrn_ambient_temperature 296(2)
_diffrn_detector_area_resol_mean '100x100 micron'
_diffrn_measured_fraction_theta_full 0.995
_diffrn_measured_fraction_theta_max 0.995
_diffrn_measurement_device_type 'Rigaku RAXIS-RAPID'
_diffrn_measurement_method Oscillation
_diffrn_radiation_monochromator graphite
_diffrn_radiation_source 'fine-focus sealed tube'
_diffrn_radiation_type MoK\a
_diffrn_radiation_wavelength 0.71073
_diffrn_reflns_av_R_equivalents 0.0216
_diffrn_reflns_av_sigmaI/netI 0.0271
_diffrn_reflns_limit_h_max 14
_diffrn_reflns_limit_h_min -14
_diffrn_reflns_limit_k_max 15
_diffrn_reflns_limit_k_min -15
_diffrn_reflns_limit_l_max 26
_diffrn_reflns_limit_l_min -25
_diffrn_reflns_number 24908
_diffrn_reflns_theta_full 26.00
_diffrn_reflns_theta_max 26.00
_diffrn_reflns_theta_min 3.01
_exptl_absorpt_coefficient_mu 1.337
_exptl_absorpt_correction_T_max 0.8779
_exptl_absorpt_correction_T_min 0.5545
_exptl_absorpt_correction_type multi-scan
_exptl_crystal_colour brown
_exptl_crystal_density_diffrn 1.740
_exptl_crystal_density_method 'not measured'
_exptl_crystal_description block
_exptl_crystal_F_000 1512
_exptl_crystal_size_max 0.50
_exptl_crystal_size_mid 0.20
_exptl_crystal_size_min 0.10
_refine_diff_density_max 0.392
_refine_diff_density_min -0.842
_refine_diff_density_rms 0.084
_refine_ls_extinction_method none
_refine_ls_goodness_of_fit_ref 1.053
_refine_ls_hydrogen_treatment constr
_refine_ls_matrix_type full
_refine_ls_number_parameters 631
_refine_ls_number_reflns 11228
_refine_ls_number_restraints 0
_refine_ls_restrained_S_all 1.053
_refine_ls_R_factor_all 0.0370
_refine_ls_R_factor_gt 0.0317
_refine_ls_shift/su_max 0.001
_refine_ls_shift/su_mean 0.000
_refine_ls_structure_factor_coef Fsqd
_refine_ls_weighting_details 'calc w=1/[\s^2^(Fo^2^)+(0.0341P)^2^+2.3482P] where P=(Fo^2^+2Fc^2^)/3'
_refine_ls_weighting_scheme calc
_refine_ls_wR_factor_gt 0.0751
_refine_ls_wR_factor_ref 0.0770
_reflns_number_gt 9696
_reflns_number_total 11228
_reflns_threshold_expression >2sigma(I)
_cod_data_source_file ic070064b-file004.cif
_cod_data_source_block nath3
_cod_original_cell_volume 2870.6(10)
_cod_database_code 4308092

loop_
_symmetry_equiv_pos_as_xyz
'x, y, z'
'-x, -y, -z'

loop_
_atom_site_label
_atom_site_type_symbol
_atom_site_fract_x
_atom_site_fract_y
_atom_site_fract_z
_atom_site_U_iso_or_equiv
_atom_site_adp_type
_atom_site_occupancy
_atom_site_symmetry_multiplicity
_atom_site_calc_flag
_atom_site_refinement_flags
_atom_site_disorder_assembly
_atom_site_disorder_group
Mo1 Mo 0.72951(2) 0.48850(2) 0.329451(11) 0.03312(6) Uani 1 1 d . . .
Mo2 Mo 0.52716(2) 0.30791(2) 0.328713(12) 0.03868(7) Uani 1 1 d . . .
Mo3 Mo 0.52887(2) 0.56796(2) 0.244958(13) 0.04059(7) Uani 1 1 d . . .
Mo4 Mo 0.80857(2) 0.29424(2) 0.253154(13) 0.03729(7) Uani 1 1 d . . .
Mo5 Mo 0.81035(2) 0.55350(2) 0.169221(11) 0.03721(7) Uani 1 1 d . . .
Mo6 Mo 0.60599(2) 0.37056(2) 0.165458(12) 0.04023(7) Uani 1 1 d . . .
N1 N 0.7845(2) 0.5353(2) 0.38870(11) 0.0373(5) Uani 1 1 d . . .
N2 N 1.2087(2) 0.3317(2) 0.08446(12) 0.0439(6) Uani 1 1 d . . .
N3 N 0.7019(3) -0.1026(2) 0.32343(16) 0.0623(8) Uani 1 1 d . . .
O1 O 0.67073(14) 0.43170(14) 0.24987(8) 0.0288(4) Uani 1 1 d . . .
O2 O 0.4257(2) 0.2192(2) 0.38595(12) 0.0589(6) Uani 1 1 d . . .
O3 O 0.4300(2) 0.6679(2) 0.24081(13) 0.0590(6) Uani 1 1 d . . .
O4 O 0.90716(19) 0.19323(18) 0.25286(12) 0.0503(5) Uani 1 1 d . . .
O5 O 0.9107(2) 0.6401(2) 0.10955(11) 0.0547(6) Uani 1 1 d . . .
O6 O 0.5567(2) 0.3268(2) 0.10629(11) 0.0580(6) Uani 1 1 d . . .
O7 O 0.83570(17) 0.36592(16) 0.31738(9) 0.0378(4) Uani 1 1 d . . .
O8 O 0.60581(17) 0.37945(17) 0.38032(9) 0.0370(4) Uani 1 1 d . . .
O9 O 0.83764(16) 0.57781(16) 0.24846(9) 0.0382(4) Uani 1 1 d . . .
O10 O 0.60796(17) 0.59328(17) 0.31085(10) 0.0393(4) Uani 1 1 d . . .
O11 O 0.50383(18) 0.28568(19) 0.24690(10) 0.0441(5) Uani 1 1 d . . .
O12 O 0.66678(18) 0.22110(16) 0.31661(10) 0.0403(4) Uani 1 1 d . . .
O13 O 0.44302(17) 0.44371(18) 0.31088(10) 0.0436(5) Uani 1 1 d . . .
O14 O 0.50508(19) 0.4915(2) 0.17975(10) 0.0472(5) Uani 1 1 d . . .
O15 O 0.67099(19) 0.63947(17) 0.18024(10) 0.0431(5) Uani 1 1 d . . .
O16 O 0.72555(18) 0.27154(17) 0.18627(10) 0.0421(5) Uani 1 1 d . . .
O17 O 0.89428(16) 0.41649(17) 0.18553(9) 0.0385(4) Uani 1 1 d . . .
O18 O 0.72939(18) 0.47976(18) 0.11763(9) 0.0430(5) Uani 1 1 d . . .
C1 C 0.8369(2) 0.5734(2) 0.43239(13) 0.0344(6) Uani 1 1 d . . .
C2 C 0.7695(3) 0.5727(3) 0.49536(14) 0.0404(6) Uani 1 1 d . . .
C3 C 0.8273(3) 0.6126(3) 0.53833(16) 0.0528(8) Uani 1 1 d . . .
H3 H 0.7836 0.6153 0.5802 0.063 Uiso 1 1 calc R . .
C4 C 0.9434(3) 0.6469(3) 0.52055(17) 0.0551(9) Uani 1 1 d . . .
H4 H 0.9785 0.6701 0.5510 0.066 Uiso 1 1 calc R . .
C5 C 1.1357(3) 0.6837(3) 0.4369(2) 0.0645(10) Uani 1 1 d . . .
H5 H 1.1731 0.7061 0.4667 0.077 Uiso 1 1 calc R . .
C6 C 1.1993(3) 0.6855(4) 0.3751(2) 0.0759(12) Uani 1 1 d . . .
H6 H 1.2793 0.7105 0.3625 0.091 Uiso 1 1 calc R . .
C7 C 1.1456(3) 0.6499(4) 0.3304(2) 0.0735(12) Uani 1 1 d . . .
H7 H 1.1904 0.6508 0.2882 0.088 Uiso 1 1 calc R . .
C8 C 1.0290(3) 0.6141(3) 0.34724(16) 0.0552(9) Uani 1 1 d . . .
H8 H 0.9945 0.5909 0.3166 0.066 Uiso 1 1 calc R . .
C9 C 0.9595(3) 0.6117(2) 0.41130(14) 0.0391(6) Uani 1 1 d . . .
C10 C 1.0135(3) 0.6485(3) 0.45695(16) 0.0471(7) Uani 1 1 d . . .
C11 C 0.6419(3) 0.5309(3) 0.51697(17) 0.0561(9) Uani 1 1 d . . .
H11A H 0.6108 0.5367 0.5617 0.084 Uiso 1 1 calc R . .
H11B H 0.6364 0.4545 0.5149 0.084 Uiso 1 1 calc R . .
H11C H 0.5964 0.5744 0.4883 0.084 Uiso 1 1 calc R . .
C12 C 1.1671(3) 0.2913(3) 0.15889(14) 0.0478(7) Uani 1 1 d . . .
H12A H 1.1257 0.2192 0.1684 0.057 Uiso 1 1 calc R . .
H12B H 1.1096 0.3418 0.1746 0.057 Uiso 1 1 calc R . .
C13 C 1.2637(3) 0.2808(4) 0.19811(16) 0.0575(9) Uani 1 1 d . . .
H13A H 1.3185 0.2255 0.1860 0.069 Uiso 1 1 calc R . .
H13B H 1.3087 0.3513 0.1880 0.069 Uiso 1 1 calc R . .
C14 C 1.2077(4) 0.2472(6) 0.2709(2) 0.112(2) Uani 1 1 d . . .
H14A H 1.1479 0.1875 0.2789 0.135 Uiso 1 1 calc R . .
H14B H 1.2685 0.2192 0.2948 0.135 Uiso 1 1 calc R . .
C15 C 1.1508(5) 0.3405(9) 0.2968(3) 0.190(5) Uani 1 1 d . . .
H15A H 1.1160 0.3149 0.3433 0.286 Uiso 1 1 calc R . .
H15B H 1.0896 0.3678 0.2738 0.286 Uiso 1 1 calc R . .
H15C H 1.2100 0.3991 0.2901 0.286 Uiso 1 1 calc R . .
C16 C 1.2854(3) 0.2447(3) 0.05840(17) 0.0521(8) Uani 1 1 d . . .
H16A H 1.2406 0.1736 0.0743 0.062 Uiso 1 1 calc R . .
H16B H 1.3557 0.2382 0.0771 0.062 Uiso 1 1 calc R . .
C17 C 1.3260(4) 0.2671(4) -0.01662(19) 0.0762(13) Uani 1 1 d . . .
H17A H 1.2566 0.2744 -0.0360 0.091 Uiso 1 1 calc R . .
H17B H 1.3735 0.3367 -0.0331 0.091 Uiso 1 1 calc R . .
C18 C 1.3990(5) 0.1753(4) -0.0377(3) 0.0922(15) Uani 1 1 d . . .
H18A H 1.4383 0.2003 -0.0842 0.111 Uiso 1 1 calc R . .
H18B H 1.4607 0.1602 -0.0126 0.111 Uiso 1 1 calc R . .
C19 C 1.3309(7) 0.0750(7) -0.0286(4) 0.169(4) Uani 1 1 d . . .
H19A H 1.3830 0.0194 -0.0415 0.254 Uiso 1 1 calc R . .
H19B H 1.2726 0.0880 -0.0554 0.254 Uiso 1 1 calc R . .
H19C H 1.2910 0.0498 0.0172 0.254 Uiso 1 1 calc R . .
C20 C 1.2831(3) 0.4403(3) 0.06515(17) 0.0528(8) Uani 1 1 d . . .
H20A H 1.3602 0.4252 0.0761 0.063 Uiso 1 1 calc R . .
H20B H 1.2972 0.4680 0.0175 0.063 Uiso 1 1 calc R . .
C21 C 1.2291(3) 0.5310(3) 0.0976(2) 0.0625(9) Uani 1 1 d . . .
H21A H 1.1555 0.5521 0.0838 0.075 Uiso 1 1 calc R . .
H21B H 1.2100 0.5032 0.1454 0.075 Uiso 1 1 calc R . .
C22 C 1.3145(4) 0.6313(3) 0.0789(2) 0.0725(11) Uani 1 1 d . . .
H22A H 1.3884 0.6095 0.0921 0.087 Uiso 1 1 calc R . .
H22B H 1.3329 0.6589 0.0311 0.087 Uiso 1 1 calc R . .
C23 C 1.2646(5) 0.7230(4) 0.1108(3) 0.0929(15) Uani 1 1 d . . .
H23A H 1.3219 0.7849 0.0974 0.139 Uiso 1 1 calc R . .
H23B H 1.2477 0.6965 0.1581 0.139 Uiso 1 1 calc R . .
H23C H 1.1923 0.7459 0.0971 0.139 Uiso 1 1 calc R . .
C24 C 1.0977(3) 0.3499(3) 0.05511(15) 0.0476(7) Uani 1 1 d . . .
H24A H 1.0501 0.4035 0.0746 0.057 Uiso 1 1 calc R . .
H24B H 1.1235 0.3821 0.0079 0.057 Uiso 1 1 calc R . .
C25 C 1.0198(3) 0.2477(3) 0.06513(19) 0.0573(9) Uani 1 1 d . . .
H25A H 0.9986 0.2115 0.1119 0.069 Uiso 1 1 calc R . .
H25B H 1.0640 0.1964 0.0419 0.069 Uiso 1 1 calc R . .
C26 C 0.9068(3) 0.2744(3) 0.04018(16) 0.0575(9) Uani 1 1 d . . .
H26A H 0.8654 0.3295 0.0613 0.069 Uiso 1 1 calc R . .
H26B H 0.9281 0.3064 -0.0072 0.069 Uiso 1 1 calc R . .
C27 C 0.8239(4) 0.1732(4) 0.0539(2) 0.0743(12) Uani 1 1 d . . .
H27A H 0.7540 0.1939 0.0370 0.111 Uiso 1 1 calc R . .
H27B H 0.8008 0.1424 0.1009 0.111 Uiso 1 1 calc R . .
H27C H 0.8642 0.1188 0.0327 0.111 Uiso 1 1 calc R . .
C28 C 0.6336(4) -0.0212(3) 0.2814(2) 0.0711(11) Uani 1 1 d . . .
H28A H 0.5879 0.0234 0.3090 0.085 Uiso 1 1 calc R . .
H28B H 0.6911 0.0286 0.2466 0.085 Uiso 1 1 calc R . .
C29 C 0.5504(5) -0.0718(4) 0.2501(3) 0.0879(14) Uani 1 1 d . . .
H29A H 0.4957 -0.1256 0.2841 0.106 Uiso 1 1 calc R . .
H29B H 0.5960 -0.1109 0.2191 0.106 Uiso 1 1 calc R . .
C30 C 0.4801(7) 0.0139(4) 0.2143(4) 0.134(3) Uani 1 1 d . . .
H30A H 0.4427 0.0584 0.2444 0.160 Uiso 1 1 calc R . .
H30B H 0.5351 0.0628 0.1777 0.160 Uiso 1 1 calc R . .
C31 C 0.3859(7) -0.0315(5) 0.1880(4) 0.158(3) Uani 1 1 d . . .
H31A H 0.3475 0.0286 0.1645 0.236 Uiso 1 1 calc R . .
H31B H 0.3278 -0.0763 0.2240 0.236 Uiso 1 1 calc R . .
H31C H 0.4216 -0.0763 0.1583 0.236 Uiso 1 1 calc R . .
C32 C 0.7766(4) -0.0349(3) 0.3527(2) 0.0739(11) Uani 1 1 d . . .
H32A H 0.8328 0.0138 0.3166 0.089 Uiso 1 1 calc R . .
H32B H 0.7240 0.0118 0.3758 0.089 Uiso 1 1 calc R . .
C33 C 0.8460(6) -0.1009(5) 0.4003(4) 0.122(2) Uani 1 1 d . . .
H33A H 0.7901 -0.1412 0.4399 0.146 Uiso 1 1 calc R . .
H33B H 0.8909 -0.1549 0.3798 0.146 Uiso 1 1 calc R . .
C34 C 0.9302(10) -0.0298(8) 0.4196(7) 0.206(6) Uani 1 1 d . . .
H34A H 0.8908 0.0387 0.4227 0.247 Uiso 1 1 calc R . .
H34B H 0.9357 -0.0666 0.4642 0.247 Uiso 1 1 calc R . .
C35 C 1.0257(15) -0.0046(15) 0.3904(10) 0.402(15) Uani 1 1 d . . .
H35A H 1.0632 0.0404 0.4122 0.602 Uiso 1 1 calc R . .
H35B H 1.0246 0.0369 0.3465 0.602 Uiso 1 1 calc R . .
H35C H 1.0697 -0.0700 0.3879 0.602 Uiso 1 1 calc R . .
C36 C 0.7811(4) -0.1704(3) 0.2809(2) 0.0731(11) Uani 1 1 d . . .
H36A H 0.8244 -0.2212 0.3083 0.088 Uiso 1 1 calc R . .
H36B H 0.7307 -0.2145 0.2641 0.088 Uiso 1 1 calc R . .
C37 C 0.8701(6) -0.0979(5) 0.2227(4) 0.139(3) Uani 1 1 d . . .
H37A H 0.8249 -0.0568 0.1923 0.167 Uiso 1 1 calc R . .
H37B H 0.9075 -0.0439 0.2396 0.167 Uiso 1 1 calc R . .
C38 C 0.9561(8) -0.1448(6) 0.1880(5) 0.201(5) Uani 1 1 d . . .
H38A H 0.9191 -0.1993 0.1713 0.241 Uiso 1 1 calc R . .
H38B H 1.0024 -0.1849 0.2181 0.241 Uiso 1 1 calc R . .
C39 C 1.0416(8) -0.0712(6) 0.1304(5) 0.236(6) Uani 1 1 d . . .
H39A H 1.1008 -0.1154 0.1105 0.354 Uiso 1 1 calc R . .
H39B H 1.0800 -0.0167 0.1457 0.354 Uiso 1 1 calc R . .
H39C H 0.9986 -0.0345 0.0983 0.354 Uiso 1 1 calc R . .
C40 C 0.6169(4) -0.1838(3) 0.3777(2) 0.0681(11) Uani 1 1 d . . .
H40A H 0.6628 -0.2328 0.4045 0.082 Uiso 1 1 calc R . .
H40B H 0.5740 -0.2291 0.3577 0.082 Uiso 1 1 calc R . .
C41 C 0.5263(5) -0.1283(4) 0.4228(3) 0.1044(19) Uani 1 1 d . . .
H41A H 0.5685 -0.0930 0.4481 0.125 Uiso 1 1 calc R . .
H41B H 0.4900 -0.0704 0.3953 0.125 Uiso 1 1 calc R . .
C42 C 0.4334(5) -0.2023(4) 0.4679(2) 0.0913(15) Uani 1 1 d . . .
H42A H 0.4693 -0.2580 0.4969 0.110 Uiso 1 1 calc R . .
H42B H 0.3936 -0.2403 0.4428 0.110 Uiso 1 1 calc R . .
C43 C 0.3407(5) -0.1459(5) 0.5100(3) 0.0976(16) Uani 1 1 d . . .
H43A H 0.2830 -0.2007 0.5398 0.146 Uiso 1 1 calc R . .
H43B H 0.3014 -0.0935 0.4819 0.146 Uiso 1 1 calc R . .
H43C H 0.3792 -0.1078 0.5350 0.146 Uiso 1 1 calc R . .

loop_
_atom_site_aniso_label
_atom_site_aniso_U_11
_atom_site_aniso_U_22
_atom_site_aniso_U_33
_atom_site_aniso_U_23
_atom_site_aniso_U_13
_atom_site_aniso_U_12
Mo1 0.03319(12) 0.04010(14) 0.02886(12) -0.01340(10) -0.00726(9) -0.00238(10)
Mo2 0.03286(13) 0.04501(15) 0.03564(13) -0.00992(11) -0.00186(10) -0.00964(10)
Mo3 0.03455(13) 0.04587(15) 0.04542(14) -0.01629(12) -0.01181(11) 0.01201(11)
Mo4 0.03317(13) 0.03582(13) 0.04577(14) -0.01468(11) -0.00968(10) 0.00656(10)
Mo5 0.03545(13) 0.04321(14) 0.02872(12) -0.00522(10) -0.00166(9) -0.00457(10)
Mo6 0.03568(13) 0.05603(17) 0.03541(13) -0.02113(12) -0.01060(10) 0.00014(11)
N1 0.0363(12) 0.0438(14) 0.0344(12) -0.0143(10) -0.0080(10) -0.0036(10)
N2 0.0363(13) 0.0552(16) 0.0390(13) -0.0094(12) -0.0075(10) 0.0111(11)
N3 0.076(2) 0.0346(14) 0.074(2) -0.0145(14) -0.0096(16) -0.0015(14)
O1 0.0258(9) 0.0332(9) 0.0285(9) -0.0103(7) -0.0049(7) 0.0006(7)
O2 0.0473(13) 0.0669(16) 0.0527(13) -0.0063(12) 0.0014(11) -0.0198(12)
O3 0.0496(13) 0.0601(15) 0.0703(16) -0.0184(12) -0.0165(12) 0.0235(12)
O4 0.0436(12) 0.0429(12) 0.0634(14) -0.0139(11) -0.0086(10) 0.0112(10)
O5 0.0521(13) 0.0589(14) 0.0409(12) -0.0001(10) 0.0028(10) -0.0125(11)
O6 0.0515(13) 0.0858(18) 0.0501(13) -0.0371(13) -0.0173(11) 0.0004(12)
O7 0.0341(10) 0.0424(11) 0.0396(10) -0.0112(9) -0.0123(8) 0.0037(8)
O8 0.0365(10) 0.0450(11) 0.0282(9) -0.0099(8) -0.0030(8) -0.0051(8)
O9 0.0372(10) 0.0407(11) 0.0366(10) -0.0109(9) -0.0065(8) -0.0064(8)
O10 0.0399(11) 0.0417(11) 0.0409(10) -0.0187(9) -0.0091(8) 0.0063(9)
O11 0.0370(10) 0.0540(13) 0.0461(11) -0.0211(10) -0.0093(9) -0.0091(9)
O12 0.0423(11) 0.0334(10) 0.0442(11) -0.0089(9) -0.0078(9) -0.0011(8)
O13 0.0281(10) 0.0579(13) 0.0454(11) -0.0188(10) -0.0023(8) 0.0023(9)
O14 0.0408(11) 0.0652(15) 0.0427(11) -0.0183(10) -0.0184(9) 0.0125(10)
O15 0.0475(12) 0.0398(11) 0.0396(11) -0.0042(9) -0.0102(9) 0.0063(9)
O16 0.0437(11) 0.0461(12) 0.0424(11) -0.0234(9) -0.0085(9) 0.0043(9)
O17 0.0287(9) 0.0458(11) 0.0391(10) -0.0132(9) 0.0000(8) 0.0022(8)
O18 0.0444(11) 0.0568(13) 0.0278(9) -0.0109(9) -0.0074(8) 0.0037(10)
C1 0.0358(14) 0.0386(15) 0.0329(13) -0.0127(11) -0.0120(11) 0.0026(11)
C2 0.0371(15) 0.0506(17) 0.0377(14) -0.0176(13) -0.0096(12) 0.0033(13)
C3 0.055(2) 0.073(2) 0.0402(16) -0.0296(16) -0.0134(14) 0.0031(17)
C4 0.055(2) 0.072(2) 0.0520(19) -0.0294(17) -0.0249(16) -0.0003(17)
C5 0.048(2) 0.078(3) 0.074(2) -0.021(2) -0.0253(18) -0.0109(18)
C6 0.0400(19) 0.110(4) 0.074(3) -0.014(2) -0.0116(18) -0.016(2)
C7 0.047(2) 0.112(4) 0.053(2) -0.012(2) -0.0003(17) -0.010(2)
C8 0.0429(17) 0.082(3) 0.0412(17) -0.0167(17) -0.0077(14) -0.0031(17)
C9 0.0363(15) 0.0430(16) 0.0406(15) -0.0117(13) -0.0118(12) 0.0013(12)
C10 0.0434(17) 0.0536(19) 0.0499(18) -0.0159(15) -0.0182(14) -0.0006(14)
C11 0.0416(17) 0.080(3) 0.0488(18) -0.0249(18) -0.0031(14) -0.0026(17)
C12 0.0351(15) 0.067(2) 0.0384(15) -0.0070(15) -0.0074(12) -0.0012(14)
C13 0.0435(18) 0.083(3) 0.0444(18) -0.0064(17) -0.0148(14) -0.0014(17)
C14 0.063(3) 0.220(7) 0.042(2) 0.002(3) -0.0193(19) -0.053(4)
C15 0.071(4) 0.447(15) 0.104(4) -0.172(8) -0.014(3) 0.004(6)
C16 0.0461(18) 0.054(2) 0.0562(19) -0.0121(16) -0.0133(15) 0.0172(15)
C17 0.079(3) 0.088(3) 0.059(2) -0.023(2) -0.004(2) 0.037(2)
C18 0.095(4) 0.088(4) 0.092(3) -0.038(3) -0.001(3) 0.026(3)
C19 0.169(8) 0.130(6) 0.204(9) -0.088(6) 0.020(6) -0.013(6)
C20 0.0454(18) 0.056(2) 0.0503(18) -0.0049(15) -0.0054(14) 0.0067(15)
C21 0.056(2) 0.060(2) 0.071(2) -0.0147(19) -0.0149(18) 0.0107(18)
C22 0.075(3) 0.061(2) 0.083(3) -0.012(2) -0.028(2) 0.007(2)
C23 0.111(4) 0.078(3) 0.106(4) -0.036(3) -0.042(3) 0.010(3)
C24 0.0431(17) 0.061(2) 0.0399(16) -0.0118(15) -0.0127(13) 0.0173(15)
C25 0.056(2) 0.067(2) 0.058(2) -0.0222(18) -0.0254(17) 0.0143(18)
C26 0.0457(18) 0.088(3) 0.0383(16) -0.0124(17) -0.0098(14) 0.0128(18)
C27 0.062(2) 0.097(3) 0.076(3) -0.035(2) -0.027(2) 0.005(2)
C28 0.089(3) 0.0404(19) 0.085(3) -0.0150(19) -0.023(2) 0.0002(19)
C29 0.107(4) 0.061(3) 0.110(4) -0.028(3) -0.045(3) 0.008(3)
C30 0.193(7) 0.058(3) 0.191(7) -0.031(4) -0.127(6) 0.017(4)
C31 0.209(8) 0.091(5) 0.226(9) -0.051(5) -0.148(7) 0.031(5)
C32 0.081(3) 0.044(2) 0.102(3) -0.022(2) -0.026(2) -0.0031(19)
C33 0.152(6) 0.080(4) 0.167(6) -0.043(4) -0.094(5) 0.025(4)
C34 0.212(11) 0.140(8) 0.352(17) -0.102(9) -0.201(12) 0.029(7)
C35 0.33(2) 0.39(3) 0.40(2) 0.069(19) -0.10(2) -0.26(2)
C36 0.076(3) 0.053(2) 0.084(3) -0.019(2) -0.002(2) 0.002(2)
C37 0.135(5) 0.089(4) 0.155(6) -0.034(4) 0.057(5) -0.024(4)
C38 0.215(9) 0.084(5) 0.217(9) -0.011(5) 0.109(7) 0.006(5)
C39 0.221(10) 0.100(5) 0.260(11) 0.019(6) 0.149(8) 0.031(6)
C40 0.080(3) 0.046(2) 0.074(2) -0.0197(18) -0.002(2) -0.0071(19)
C41 0.117(4) 0.072(3) 0.113(4) -0.046(3) 0.023(3) -0.015(3)
C42 0.105(4) 0.090(3) 0.076(3) -0.029(3) -0.004(3) -0.008(3)
C43 0.091(4) 0.121(4) 0.084(3) -0.039(3) -0.012(3) 0.012(3)

loop_
_atom_type_symbol
_atom_type_description
_atom_type_scat_dispersion_real
_atom_type_scat_dispersion_imag
_atom_type_scat_source
C C 0.0033 0.0016 'International Tables Vol C Tables 4.2.6.8 and 6.1.1.4'
H H 0.0000 0.0000 'International Tables Vol C Tables 4.2.6.8 and 6.1.1.4'
N N 0.0061 0.0033 'International Tables Vol C Tables 4.2.6.8 and 6.1.1.4'
O O 0.0106 0.0060 'International Tables Vol C Tables 4.2.6.8 and 6.1.1.4'
Mo Mo -1.6832 0.6857 'International Tables Vol C Tables 4.2.6.8 and 6.1.1.4'

loop_
_geom_angle_atom_site_label_1
_geom_angle_atom_site_label_2
_geom_angle_atom_site_label_3
_geom_angle
_geom_angle_site_symmetry_1
_geom_angle_site_symmetry_3
_geom_angle_publ_flag
N1 Mo1 O8 104.08(10) . . ?
N1 Mo1 O10 102.65(10) . . ?
O8 Mo1 O10 89.37(9) . . ?
N1 Mo1 O7 100.33(10) . . ?
O8 Mo1 O7 88.31(9) . . ?
O10 Mo1 O7 156.78(8) . . ?
N1 Mo1 O9 99.21(10) . . ?
O8 Mo1 O9 156.64(8) . . ?
O10 Mo1 O9 87.24(9) . . ?
O7 Mo1 O9 85.80(9) . . ?
N1 Mo1 O1 176.41(9) . . ?
O8 Mo1 O1 79.12(7) . . ?
O10 Mo1 O1 78.88(7) . . ?
O7 Mo1 O1 77.99(7) . . ?
O9 Mo1 O1 77.55(7) . . ?
O2 Mo2 O11 103.94(11) . . ?
O2 Mo2 O8 103.64(10) . . ?
O11 Mo2 O8 152.41(9) . . ?
O2 Mo2 O12 103.28(11) . . ?
O11 Mo2 O12 87.33(9) . . ?
O8 Mo2 O12 86.63(9) . . ?
O2 Mo2 O13 103.82(11) . . ?
O11 Mo2 O13 87.03(10) . . ?
O8 Mo2 O13 86.20(9) . . ?
O12 Mo2 O13 152.88(9) . . ?
O2 Mo2 O1 179.16(10) . . ?
O11 Mo2 O1 76.80(8) . . ?
O8 Mo2 O1 75.62(7) . . ?
O12 Mo2 O1 76.32(8) . . ?
O13 Mo2 O1 76.57(8) . . ?
O3 Mo3 O10 103.24(11) . . ?
O3 Mo3 O14 103.82(11) . . ?
O10 Mo3 O14 152.91(8) . . ?
O3 Mo3 O13 104.42(11) . . ?
O10 Mo3 O13 87.42(9) . . ?
O14 Mo3 O13 87.13(10) . . ?
O3 Mo3 O15 102.98(11) . . ?
O10 Mo3 O15 86.25(9) . . ?
O14 Mo3 O15 86.49(10) . . ?
O13 Mo3 O15 152.60(8) . . ?
O3 Mo3 O1 178.64(11) . . ?
O10 Mo3 O1 76.15(7) . . ?
O14 Mo3 O1 76.77(8) . . ?
O13 Mo3 O1 76.81(8) . . ?
O15 Mo3 O1 75.79(8) . . ?
O4 Mo4 O7 105.18(10) . . ?
O4 Mo4 O17 102.71(10) . . ?
O7 Mo4 O17 88.96(9) . . ?
O4 Mo4 O12 103.58(10) . . ?
O7 Mo4 O12 87.98(9) . . ?
O17 Mo4 O12 153.42(8) . . ?
O4 Mo4 O16 101.48(10) . . ?
O7 Mo4 O16 153.33(8) . . ?
O17 Mo4 O16 85.86(9) . . ?
O12 Mo4 O16 85.13(9) . . ?
O4 Mo4 O1 177.69(9) . . ?
O7 Mo4 O1 77.10(7) . . ?
O17 Mo4 O1 76.92(7) . . ?
O12 Mo4 O1 76.66(8) . . ?
O16 Mo4 O1 76.24(7) . . ?
O5 Mo5 O9 104.53(11) . . ?
O5 Mo5 O15 103.45(11) . . ?
O9 Mo5 O15 88.82(9) . . ?
O5 Mo5 O17 103.19(11) . . ?
O9 Mo5 O17 88.19(9) . . ?
O15 Mo5 O17 153.09(9) . . ?
O5 Mo5 O18 101.99(11) . . ?
O9 Mo5 O18 153.47(9) . . ?
O15 Mo5 O18 85.84(9) . . ?
O17 Mo5 O18 84.99(9) . . ?
O5 Mo5 O1 178.66(10) . . ?
O9 Mo5 O1 76.78(7) . . ?
O15 Mo5 O1 76.80(8) . . ?
O17 Mo5 O1 76.48(7) . . ?
O18 Mo5 O1 76.70(7) . . ?
O6 Mo6 O16 104.50(11) . . ?
O6 Mo6 O18 104.24(11) . . ?
O16 Mo6 O18 88.51(9) . . ?
O6 Mo6 O14 103.09(11) . . ?
O16 Mo6 O14 152.28(8) . . ?
O18 Mo6 O14 87.33(10) . . ?
O6 Mo6 O11 103.30(11) . . ?
O16 Mo6 O11 86.03(10) . . ?
O18 Mo6 O11 152.42(8) . . ?
O14 Mo6 O11 85.09(10) . . ?
O6 Mo6 O1 178.73(9) . . ?
O16 Mo6 O1 76.24(7) . . ?
O18 Mo6 O1 76.76(7) . . ?
O14 Mo6 O1 76.13(8) . . ?
O11 Mo6 O1 75.68(7) . . ?
C1 N1 Mo1 175.5(2) . . ?
C12 N2 C20 111.8(3) . . ?
C12 N2 C16 108.5(2) . . ?
C20 N2 C16 108.3(2) . . ?
C12 N2 C24 107.9(2) . . ?
C20 N2 C24 108.8(2) . . ?
C16 N2 C24 111.5(2) . . ?
C40 N3 C32 110.5(3) . . ?
C40 N3 C28 110.7(3) . . ?
C32 N3 C28 107.3(3) . . ?
C40 N3 C36 107.1(3) . . ?
C32 N3 C36 111.1(3) . . ?
C28 N3 C36 110.2(3) . . ?
Mo1 O1 Mo4 90.82(6) . . ?
Mo1 O1 Mo5 91.21(7) . . ?
Mo4 O1 Mo5 90.23(6) . . ?
Mo1 O1 Mo2 90.48(6) . . ?
Mo4 O1 Mo2 90.10(7) . . ?
Mo5 O1 Mo2 178.28(8) . . ?
Mo1 O1 Mo3 90.67(6) . . ?
Mo4 O1 Mo3 178.45(8) . . ?
Mo5 O1 Mo3 90.17(7) . . ?
Mo2 O1 Mo3 89.46(6) . . ?
Mo1 O1 Mo6 179.44(8) . . ?
Mo4 O1 Mo6 89.45(6) . . ?
Mo5 O1 Mo6 89.28(6) . . ?
Mo2 O1 Mo6 89.03(6) . . ?
Mo3 O1 Mo6 89.06(6) . . ?
Mo4 O7 Mo1 114.06(10) . . ?
Mo1 O8 Mo2 114.78(9) . . ?
Mo5 O9 Mo1 114.44(10) . . ?
Mo3 O10 Mo1 114.24(9) . . ?
Mo2 O11 Mo6 118.48(10) . . ?
Mo2 O12 Mo4 116.92(10) . . ?
Mo3 O13 Mo2 117.11(10) . . ?
Mo3 O14 Mo6 118.04(10) . . ?
Mo5 O15 Mo3 117.23(10) . . ?
Mo6 O16 Mo4 118.04(10) . . ?
Mo4 O17 Mo5 116.31(9) . . ?
Mo6 O18 Mo5 117.26(10) . . ?
N1 C1 C2 119.3(3) . . ?
N1 C1 C9 118.4(2) . . ?
C2 C1 C9 122.3(3) . . ?
C1 C2 C3 117.2(3) . . ?
C1 C2 C11 121.6(3) . . ?
C3 C2 C11 121.2(3) . . ?
C4 C3 C2 122.0(3) . . ?
C3 C4 C10 121.8(3) . . ?
C6 C5 C10 121.2(3) . . ?
C5 C6 C7 120.2(3) . . ?
C8 C7 C6 121.1(4) . . ?
C7 C8 C9 120.2(3) . . ?
C8 C9 C10 118.9(3) . . ?
C8 C9 C1 123.0(3) . . ?
C10 C9 C1 118.1(3) . . ?
C5 C10 C4 123.1(3) . . ?
C5 C10 C9 118.3(3) . . ?
C4 C10 C9 118.6(3) . . ?
N2 C12 C13 116.1(3) . . ?
C14 C13 C12 109.6(3) . . ?
C15 C14 C13 112.6(6) . . ?
N2 C16 C17 115.6(3) . . ?
C18 C17 C16 111.6(4) . . ?
C19 C18 C17 113.8(5) . . ?
C21 C20 N2 115.6(3) . . ?
C22 C21 C20 110.8(3) . . ?
C23 C22 C21 112.5(4) . . ?
C25 C24 N2 115.3(3) . . ?
C24 C25 C26 111.9(3) . . ?
C27 C26 C25 112.4(3) . . ?
C29 C28 N3 115.8(3) . . ?
C28 C29 C30 111.9(4) . . ?
C31 C30 C29 114.9(5) . . ?
C33 C32 N3 115.9(4) . . ?
C34 C33 C32 112.9(6) . . ?
C35 C34 C33 124.0(16) . . ?
C37 C36 N3 112.7(4) . . ?
C38 C37 C36 119.3(6) . . ?
C37 C38 C39 118.1(6) . . ?
N3 C40 C41 113.7(3) . . ?
C42 C41 C40 114.5(4) . . ?
C41 C42 C43 114.2(5) . . ?

loop_
_geom_bond_atom_site_label_1
_geom_bond_atom_site_label_2
_geom_bond_distance
_geom_bond_site_symmetry_2
_geom_bond_publ_flag
Mo1 N1 1.736(2) . ?
Mo1 O8 1.916(2) . ?
Mo1 O10 1.946(2) . ?
Mo1 O7 1.974(2) . ?
Mo1 O9 1.981(2) . ?
Mo1 O1 2.2079(17) . ?
Mo2 O2 1.678(2) . ?
Mo2 O11 1.899(2) . ?
Mo2 O8 1.922(2) . ?
Mo2 O12 1.933(2) . ?
Mo2 O13 1.941(2) . ?
Mo2 O1 2.343(2) . ?
Mo3 O3 1.679(2) . ?
Mo3 O10 1.911(2) . ?
Mo3 O14 1.917(2) . ?
Mo3 O13 1.926(2) . ?
Mo3 O15 1.950(2) . ?
Mo3 O1 2.3446(18) . ?
Mo4 O4 1.686(2) . ?
Mo4 O7 1.872(2) . ?
Mo4 O17 1.926(2) . ?
Mo4 O12 1.942(2) . ?
Mo4 O16 1.948(2) . ?
Mo4 O1 2.3225(18) . ?
Mo5 O5 1.681(2) . ?
Mo5 O9 1.8711(19) . ?
Mo5 O15 1.922(2) . ?
Mo5 O17 1.949(2) . ?
Mo5 O18 1.954(2) . ?
Mo5 O1 2.323(2) . ?
Mo6 O6 1.682(2) . ?
Mo6 O16 1.896(2) . ?
Mo6 O18 1.900(2) . ?
Mo6 O14 1.931(2) . ?
Mo6 O11 1.938(2) . ?
Mo6 O1 2.3605(17) . ?
N1 C1 1.378(3) . ?
N2 C12 1.514(4) . ?
N2 C20 1.518(4) . ?
N2 C16 1.518(4) . ?
N2 C24 1.532(4) . ?
N3 C40 1.507(5) . ?
N3 C32 1.519(5) . ?
N3 C28 1.523(5) . ?
N3 C36 1.531(5) . ?
C1 C2 1.392(4) . ?
C1 C9 1.426(4) . ?
C2 C3 1.413(4) . ?
C2 C11 1.491(4) . ?
C3 C4 1.344(5) . ?
C4 C10 1.411(5) . ?
C5 C6 1.354(6) . ?
C5 C10 1.411(5) . ?
C6 C7 1.390(6) . ?
C7 C8 1.355(5) . ?
C8 C9 1.415(4) . ?
C9 C10 1.417(4) . ?
C12 C13 1.516(4) . ?
C13 C14 1.501(5) . ?
C14 C15 1.484(10) . ?
C16 C17 1.521(5) . ?
C17 C18 1.506(5) . ?
C18 C19 1.421(8) . ?
C20 C21 1.516(5) . ?
C21 C22 1.506(6) . ?
C22 C23 1.505(6) . ?
C24 C25 1.498(5) . ?
C25 C26 1.514(5) . ?
C26 C27 1.510(6) . ?
C28 C29 1.491(6) . ?
C29 C30 1.500(7) . ?
C30 C31 1.489(8) . ?
C32 C33 1.515(7) . ?
C33 C34 1.491(9) . ?
C34 C35 1.139(17) . ?
C36 C37 1.523(7) . ?
C37 C38 1.318(8) . ?
C38 C39 1.502(9) . ?
C40 C41 1.531(6) . ?
C41 C42 1.431(7) . ?
C42 C43 1.515(6) . ?
